data_7126426
loop_
_publ_author_name
'Hyun, Sung-Min'
'Upadhyay, Apoorva'
'Das, Anuvab'
'Burns, Corey P.'
'Sung, Siyoung'
'Beaty, Jeremy D.'
'Bhuvanesh, Nattamai'
'Nippe, Michael'
'Powers, David C.'

_publ_section_title
;
 Kinetic versus thermodynamic metalation enables synthesis of
 isostructural homo- and heterometallic trinuclear clusters.
;
_journal_issue 44
_journal_name_full 'Chemical communications (Cambridge, England)'
_journal_page_first 5893
_journal_page_last 5896
_journal_paper_doi 10.1039/d0cc02346a
_journal_volume 56
_journal_year 2020
_chemical_formula_moiety 'C56 H38 Fe3 N12, 2(C4 H8 O)'
_chemical_formula_sum 'C64 H54 Fe3 N12 O2'
_chemical_formula_weight 1190.74
_space_group_crystal_system monoclinic
_space_group_IT_number 14
_space_group_name_Hall '-P 2yn'
_space_group_name_H-M_alt 'P 1 21/n 1'
_atom_sites_solution_hydrogens geom
_audit_creation_date 2018-03-31
_audit_creation_method
;
Olex2 1.2
(compiled 2017.03.02 svn.r3394 for OlexSys, GUI svn.r5324)
;
_audit_update_record
;
2020-04-18 deposited with the CCDC.	2020-04-20 downloaded from the CCDC.
;
_cell_angle_alpha 90
_cell_angle_beta 91.485(8)
_cell_angle_gamma 90
_cell_formula_units_Z 4
_cell_length_a 11.719(7)
_cell_length_b 22.281(13)
_cell_length_c 20.337(12)
_cell_measurement_reflns_used 6261
_cell_measurement_temperature 110(2)
_cell_measurement_theta_max 22.76
_cell_measurement_theta_min 2.18
_cell_volume 5308(5)
_computing_cell_refinement 'SAINT v8.37A (Bruker, 2015)'
_computing_data_reduction 'SAINT v8.37A (Bruker, 2015)'
_computing_molecular_graphics 'Olex2 (Dolomanov et al., 2009)'
_computing_publication_material 'Olex2 (Dolomanov et al., 2009)'
_computing_structure_refinement 'XL (Sheldrick, 2008)'
_computing_structure_solution 'SHELXT 2014/5 (Sheldrick, 2014)'
_diffrn_ambient_temperature 110(2)
_diffrn_detector 'CCD area detector'
_diffrn_detector_type 'Bruker SMART CCD APEX2 area detector'
_diffrn_measured_fraction_theta_full 0.999
_diffrn_measured_fraction_theta_max 0.991
_diffrn_measurement_device 'three-circle diffractometer'
_diffrn_measurement_device_type 'Bruker SMART CCD APEX2 area detector'
_diffrn_measurement_method '\f and \w scans'
_diffrn_radiation_monochromator graphite
_diffrn_radiation_probe x-ray
_diffrn_radiation_type MoK\a
_diffrn_radiation_wavelength 0.71073
_diffrn_reflns_av_R_equivalents 0.1618
_diffrn_reflns_av_unetI/netI 0.1425
_diffrn_reflns_Laue_measured_fraction_full 0.999
_diffrn_reflns_Laue_measured_fraction_max 0.991
_diffrn_reflns_limit_h_max 14
_diffrn_reflns_limit_h_min -14
_diffrn_reflns_limit_k_max 27
_diffrn_reflns_limit_k_min -27
_diffrn_reflns_limit_l_max 25
_diffrn_reflns_limit_l_min -25
_diffrn_reflns_number 54776
_diffrn_reflns_point_group_measured_fraction_full 0.999
_diffrn_reflns_point_group_measured_fraction_max 0.991
_diffrn_reflns_theta_full 25.242
_diffrn_reflns_theta_max 26.479
_diffrn_reflns_theta_min 1.356
_diffrn_source 'sealed X-ray tube'
_diffrn_source_target Mo
_diffrn_source_type 'Incoatec I\ms'
_diffrn_standards_number 0
_exptl_absorpt_coefficient_mu 0.870
_exptl_absorpt_correction_T_max 0.7454
_exptl_absorpt_correction_T_min 0.6460
_exptl_absorpt_correction_type multi-scan
_exptl_absorpt_process_details
;
SADABS-2014/5 (Bruker,2014/5) was used for absorption correction.
wR2(int) was 0.0814 before and 0.0708 after correction.
The Ratio of minimum to maximum transmission is 0.8666.
The \l/2 correction factor is 0.00150.
;
_exptl_crystal_colour orange
_exptl_crystal_density_diffrn 1.490
_exptl_crystal_density_method 'not measured'
_exptl_crystal_description block
_exptl_crystal_F_000 2464
_exptl_crystal_size_max 0.1
_exptl_crystal_size_mid 0.05
_exptl_crystal_size_min 0.02
_refine_diff_density_max 0.606
_refine_diff_density_min -0.595
_refine_diff_density_rms 0.103
_refine_ls_extinction_method none
_refine_ls_goodness_of_fit_ref 0.993
_refine_ls_hydrogen_treatment constr
_refine_ls_matrix_type full
_refine_ls_number_parameters 746
_refine_ls_number_reflns 10904
_refine_ls_number_restraints 45
_refine_ls_restrained_S_all 0.995
_refine_ls_R_factor_all 0.1457
_refine_ls_R_factor_gt 0.0589
_refine_ls_shift/su_max 0.001
_refine_ls_shift/su_mean 0.000
_refine_ls_structure_factor_coef Fsqd
_refine_ls_weighting_details 'w=1/[\s^2^(Fo^2^)+(0.0504P)^2^] where P=(Fo^2^+2Fc^2^)/3'
_refine_ls_weighting_scheme calc
_refine_ls_wR_factor_gt 0.1106
_refine_ls_wR_factor_ref 0.1397
_reflns_Friedel_coverage 0.000
_reflns_number_gt 5709
_reflns_number_total 10904
_reflns_threshold_expression 'I > 2\s(I)'
_cod_data_source_file d0cc02346a2.cif
_cod_data_source_block Fe3TPM2
_cod_depositor_comments
;
The following automatic conversions were performed:

data item '_exptl_absorpt_correction_type' value 'multi scan' was
changed to 'multi-scan' in accordance with the
/home/data/users/saulius/crontab/automatic-downloads/rss-feeds/RSC/lib/dictionaries/cif_core.dic
dictionary named 'cif_core.dic' version 2.4.2 last updated on
2011-04-26.

Automatic conversion script
Id: cif_fix_values 7556 2019-12-06 15:28:31Z antanas 

 Adding full bibliography for 7126426--7126428.cif.
;
_cod_original_cell_volume 5309(5)
_cod_database_code 7126426
_shelx_shelxl_version_number 2014/7
_shelx_space_group_comment
;
The symmetry employed for this shelxl refinement is uniquely defined
by the following loop, which should always be used as a source of
symmetry information in preference to the above space-group names.
They are only intended as comments.
;
_shelx_estimated_absorpt_t_max 0.983
_shelx_estimated_absorpt_t_min 0.918
_olex2_refinement_description
;
1. Fixed Uiso
 At 1.2 times of:
  All C(H) groups, All C(H,H) groups
2. Restrained distances
 O2S-C5S \\sim O2T-C5T
 with sigma of 0.02
 C5S-C6S \\sim C5T-C6T
 with sigma of 0.02
 C6S-C7S \\sim C6T-C7T
 with sigma of 0.02
 C7S-C8S \\sim C7T-C8T
 with sigma of 0.02
 C8S-O2S \\sim C8T-O2T
 with sigma of 0.02
3. Rigid bond restraints
 O2S, C5S, C6S, C7S, C8S
 with sigma for 1-2 distances of 0.01 and sigma for 1-3 distances of 0.01
4. Uiso/Uaniso restraints and constraints
O2S \\sim C5S \\sim C6S \\sim C7S \\sim C8S: within 2A with sigma of 0.04 and
sigma for terminal atoms of 0.08
Uanis(O2S) = Uanis(O2T)
Uanis(C5S) = Uanis(C5T)
Uanis(C6S) = Uanis(C6T)
Uanis(C7S) = Uanis(C7T)
Uanis(C8S) = Uanis(C8T)
5. Others
 Sof(O2T)=Sof(C5T)=Sof(H5TA)=Sof(H5TB)=Sof(C6T)=Sof(H6TA)=Sof(H6TB)=Sof(C7T)=
 Sof(H7TA)=Sof(H7TB)=Sof(C8T)=Sof(H8TA)=Sof(H8TB)=1-FVAR(1)
 Sof(O2S)=Sof(C5S)=Sof(H5SA)=Sof(H5SB)=Sof(C6S)=Sof(H6SA)=Sof(H6SB)=Sof(C7S)=
 Sof(H7SA)=Sof(H7SB)=Sof(C8S)=Sof(H8SA)=Sof(H8SB)=FVAR(1)
6.a Ternary CH refined with riding coordinates:
 C14(H14), C38(H38)
6.b Secondary CH2 refined with riding coordinates:
 C1S(H1SA,H1SB), C2S(H2SA,H2SB), C3S(H3SA,H3SB), C4S(H4SA,H4SB), C5S(H5SA,
 H5SB), C6S(H6SA,H6SB), C7S(H7SA,H7SB), C8S(H8SA,H8SB), C5T(H5TA,H5TB),
 C6T(H6TA,H6TB), C7T(H7TA,H7TB), C8T(H8TA,H8TB)
6.c Aromatic/amide H refined with riding coordinates:
 C1A(H1A), C1B(H1B), C1C(H1C), C1D(H1D), C5(H5), C6(H6), C7(H7), C8(H8),
 C11(H11), C12(H12), C16(H16), C17(H17), C21(H21), C22(H22), C25(H25), C26(H26),
  C27(H27), C28(H28), C29(H29), C30(H30), C31(H31), C32(H32), C35(H35),
 C36(H36), C40(H40), C41(H41), C44(H44), C45(H45), C46(H46), C47(H47), C49(H49),
  C50(H50), C53(H53), C54(H54), C55(H55), C56(H56)
;
_olex2_submission_special_instructions 'No special instructions were received'

loop_
_space_group_symop_operation_xyz
'x, y, z'
'-x+1/2, y+1/2, -z+1/2'
'-x, -y, -z'
'x-1/2, -y-1/2, z-1/2'

loop_
_atom_site_label
_atom_site_type_symbol
_atom_site_fract_x
_atom_site_fract_y
_atom_site_fract_z
_atom_site_U_iso_or_equiv
_atom_site_adp_type
_atom_site_occupancy
_atom_site_site_symmetry_order
_atom_site_calc_flag
_atom_site_refinement_flags_posn
_atom_site_refinement_flags_adp
_atom_site_refinement_flags_occupancy
_atom_site_disorder_assembly
_atom_site_disorder_group
Fe1 Fe 0.41132(5) 0.81908(3) 0.70264(3) 0.02046(18) Uani 1 1 d . . . . .
Fe2 Fe 0.31150(5) 0.69613(3) 0.67104(3) 0.02037(18) Uani 1 1 d . . . . .
Fe3 Fe 0.48027(5) 0.75032(3) 0.56481(3) 0.01996(18) Uani 1 1 d . . . . .
N1 N 0.4596(3) 0.90773(17) 0.68243(18) 0.0209(9) Uani 1 1 d . . . . .
N2 N 0.5774(3) 0.80494(16) 0.69548(17) 0.0170(9) Uani 1 1 d . . . . .
N3 N 0.3621(3) 0.82687(16) 0.80169(18) 0.0186(9) Uani 1 1 d . . . . .
N4 N 0.2425(3) 0.81971(16) 0.68604(18) 0.0176(9) Uani 1 1 d . . . . .
N5 N 0.2460(3) 0.70857(16) 0.58073(17) 0.0171(9) Uani 1 1 d . . . . .
N6 N 0.3116(3) 0.60618(17) 0.63948(18) 0.0199(9) Uani 1 1 d . . . . .
N7 N 0.1861(3) 0.69020(16) 0.74321(18) 0.0194(9) Uani 1 1 d . . . . .
N8 N 0.4174(3) 0.69555(16) 0.74989(17) 0.0173(9) Uani 1 1 d . . . . .
N9 N 0.4501(3) 0.69333(17) 0.48296(17) 0.0189(9) Uani 1 1 d . . . . .
N10 N 0.5433(3) 0.67577(16) 0.60406(18) 0.0176(9) Uani 1 1 d . . . . .
N11 N 0.6269(3) 0.80162(17) 0.54251(17) 0.0198(9) Uani 1 1 d . . . . .
N12 N 0.4058(3) 0.82941(16) 0.55225(17) 0.0187(9) Uani 1 1 d . . . . .
C1A C 0.1665(4) 0.6778(2) 0.8595(2) 0.0221(11) Uani 1 1 d . . . . .
H1A H 0.2010 0.6740 0.9021 0.027 Uiso 1 1 calc R . . . .
C1B C 0.0505(4) 0.6767(2) 0.8517(2) 0.0256(12) Uani 1 1 d . . . . .
H1B H 0.0035 0.6719 0.8887 0.031 Uiso 1 1 calc R . . . .
C1C C 0.0022(4) 0.6828(2) 0.7896(3) 0.0289(13) Uani 1 1 d . . . . .
H1C H -0.0784 0.6821 0.7832 0.035 Uiso 1 1 calc R . . . .
C1D C 0.0719(4) 0.6899(2) 0.7374(2) 0.0267(12) Uani 1 1 d . . . . .
H1D H 0.0377 0.6948 0.6949 0.032 Uiso 1 1 calc R . . . .
C5 C 0.3944(4) 0.9562(2) 0.6729(2) 0.0264(12) Uani 1 1 d . . . . .
H5 H 0.3140 0.9517 0.6749 0.032 Uiso 1 1 calc R . . . .
C6 C 0.4378(4) 1.0121(2) 0.6603(2) 0.0324(13) Uani 1 1 d . . . . .
H6 H 0.3887 1.0455 0.6534 0.039 Uiso 1 1 calc R . . . .
C7 C 0.5554(4) 1.0185(2) 0.6580(2) 0.0292(12) Uani 1 1 d . . . . .
H7 H 0.5882 1.0567 0.6501 0.035 Uiso 1 1 calc R . . . .
C8 C 0.6240(4) 0.9693(2) 0.6672(2) 0.0265(12) Uani 1 1 d . . . . .
H8 H 0.7046 0.9732 0.6656 0.032 Uiso 1 1 calc R . . . .
C9 C 0.5750(4) 0.9133(2) 0.6788(2) 0.0212(11) Uani 1 1 d . . . . .
C10 C 0.6381(4) 0.8578(2) 0.6886(2) 0.0191(11) Uani 1 1 d . . . . .
C11 C 0.7539(4) 0.8468(2) 0.6935(2) 0.0210(11) Uani 1 1 d . . . . .
H11 H 0.8136 0.8754 0.6903 0.025 Uiso 1 1 calc R . . . .
C12 C 0.7657(4) 0.7852(2) 0.7041(2) 0.0207(11) Uani 1 1 d . . . . .
H12 H 0.8355 0.7640 0.7096 0.025 Uiso 1 1 calc R . . . .
C13 C 0.6581(3) 0.7608(2) 0.7050(2) 0.0170(10) Uani 1 1 d . . . . .
C14 C 0.6247(4) 0.6959(2) 0.7184(2) 0.0205(11) Uani 1 1 d . . . . .
H14 H 0.6930 0.6780 0.7415 0.025 Uiso 1 1 calc R . . . .
C15 C 0.5302(4) 0.69097(19) 0.7669(2) 0.0184(11) Uani 1 1 d . . . . .
C16 C 0.5437(4) 0.6794(2) 0.8333(2) 0.0243(12) Uani 1 1 d . . . . .
H16 H 0.6141 0.6750 0.8571 0.029 Uiso 1 1 calc R . . . .
C17 C 0.4337(4) 0.6756(2) 0.8593(2) 0.0230(11) Uani 1 1 d . . . . .
H17 H 0.4153 0.6676 0.9037 0.028 Uiso 1 1 calc R . . . .
C18 C 0.3580(4) 0.6855(2) 0.8075(2) 0.0185(11) Uani 1 1 d . . . . .
C19 C 0.2344(4) 0.68446(19) 0.8043(2) 0.0194(11) Uani 1 1 d . . . . .
C20 C 0.6052(3) 0.6574(2) 0.6580(2) 0.0181(11) Uani 1 1 d . . . . .
C21 C 0.6443(4) 0.5991(2) 0.6485(2) 0.0265(12) Uani 1 1 d . . . . .
H21 H 0.6899 0.5761 0.6785 0.032 Uiso 1 1 calc R . . . .
C22 C 0.6036(4) 0.5809(2) 0.5865(2) 0.0224(11) Uani 1 1 d . . . . .
H22 H 0.6153 0.5429 0.5666 0.027 Uiso 1 1 calc R . . . .
C23 C 0.5432(4) 0.6283(2) 0.5597(2) 0.0183(11) Uani 1 1 d . . . . .
C24 C 0.4858(4) 0.6359(2) 0.4970(2) 0.0193(11) Uani 1 1 d . . . . .
C25 C 0.4649(4) 0.5902(2) 0.4514(2) 0.0239(12) Uani 1 1 d . . . . .
H25 H 0.4912 0.5507 0.4606 0.029 Uiso 1 1 calc R . . . .
C26 C 0.4061(4) 0.6020(2) 0.3930(2) 0.0283(13) Uani 1 1 d . . . . .
H26 H 0.3910 0.5707 0.3623 0.034 Uiso 1 1 calc R . . . .
C27 C 0.3695(4) 0.6600(2) 0.3797(2) 0.0275(12) Uani 1 1 d . . . . .
H27 H 0.3292 0.6693 0.3399 0.033 Uiso 1 1 calc R . . . .
C28 C 0.3932(4) 0.7036(2) 0.4259(2) 0.0252(12) Uani 1 1 d . . . . .
H28 H 0.3678 0.7434 0.4170 0.030 Uiso 1 1 calc R . . . .
C29 C 0.4252(4) 0.82652(19) 0.8571(2) 0.0205(11) Uani 1 1 d . . . . .
H29 H 0.5059 0.8241 0.8540 0.025 Uiso 1 1 calc R . . . .
C30 C 0.3795(4) 0.8294(2) 0.9183(2) 0.0265(12) Uani 1 1 d . . . . .
H30 H 0.4273 0.8290 0.9568 0.032 Uiso 1 1 calc R . . . .
C31 C 0.2612(4) 0.8330(2) 0.9228(2) 0.0234(12) Uani 1 1 d . . . . .
H31 H 0.2271 0.8353 0.9646 0.028 Uiso 1 1 calc R . . . .
C32 C 0.1945(4) 0.83337(19) 0.8665(2) 0.0170(10) Uani 1 1 d . . . . .
H32 H 0.1138 0.8357 0.8689 0.020 Uiso 1 1 calc R . . . .
C33 C 0.2461(4) 0.83031(19) 0.8055(2) 0.0177(11) Uani 1 1 d . . . . .
C34 C 0.1838(4) 0.8304(2) 0.7438(2) 0.0188(11) Uani 1 1 d . . . . .
C35 C 0.0706(4) 0.8413(2) 0.7286(2) 0.0246(12) Uani 1 1 d . . . . .
H35 H 0.0122 0.8497 0.7588 0.030 Uiso 1 1 calc R . . . .
C36 C 0.0578(4) 0.8377(2) 0.6596(2) 0.0264(12) Uani 1 1 d . . . . .
H36 H -0.0109 0.8432 0.6345 0.032 Uiso 1 1 calc R . . . .
C37 C 0.1640(4) 0.82463(19) 0.6354(2) 0.0168(10) Uani 1 1 d . . . . .
C38 C 0.1924(4) 0.81724(19) 0.5642(2) 0.0187(11) Uani 1 1 d . . . . .
H38 H 0.1273 0.8361 0.5389 0.022 Uiso 1 1 calc R . . . .
C39 C 0.2983(4) 0.8519(2) 0.5440(2) 0.0197(11) Uani 1 1 d . . . . .
C40 C 0.3026(4) 0.9081(2) 0.5158(2) 0.0261(12) Uani 1 1 d . . . . .
H40 H 0.2393 0.9333 0.5055 0.031 Uiso 1 1 calc R . . . .
C41 C 0.4169(4) 0.9209(2) 0.5052(2) 0.0271(12) Uani 1 1 d . . . . .
H41 H 0.4459 0.9564 0.4857 0.032 Uiso 1 1 calc R . . . .
C42 C 0.4801(4) 0.8731(2) 0.5279(2) 0.0224(11) Uani 1 1 d . . . . .
C43 C 0.6001(4) 0.8593(2) 0.5282(2) 0.0209(11) Uani 1 1 d . . . . .
C44 C 0.6863(4) 0.9006(2) 0.5142(2) 0.0260(12) Uani 1 1 d . . . . .
H44 H 0.6677 0.9411 0.5040 0.031 Uiso 1 1 calc R . . . .
C45 C 0.7977(4) 0.8819(2) 0.5153(2) 0.0286(13) Uani 1 1 d . . . . .
H45 H 0.8567 0.9096 0.5059 0.034 Uiso 1 1 calc R . . . .
C46 C 0.8248(4) 0.8230(2) 0.5299(2) 0.0256(12) Uani 1 1 d . . . . .
H46 H 0.9017 0.8096 0.5304 0.031 Uiso 1 1 calc R . . . .
C47 C 0.7370(4) 0.7845(2) 0.5438(2) 0.0213(11) Uani 1 1 d . . . . .
H47 H 0.7549 0.7441 0.5547 0.026 Uiso 1 1 calc R . . . .
C48 C 0.1928(3) 0.7523(2) 0.5431(2) 0.0174(10) Uani 1 1 d . . . . .
C49 C 0.1406(4) 0.7271(2) 0.4882(2) 0.0204(11) Uani 1 1 d . . . . .
H49 H 0.0990 0.7478 0.4546 0.024 Uiso 1 1 calc R . . . .
C50 C 0.1603(3) 0.6648(2) 0.4914(2) 0.0218(11) Uani 1 1 d . . . . .
H50 H 0.1349 0.6355 0.4604 0.026 Uiso 1 1 calc R . . . .
C51 C 0.2233(3) 0.6548(2) 0.5478(2) 0.0174(10) Uani 1 1 d . . . . .
C52 C 0.2622(4) 0.5997(2) 0.5790(2) 0.0196(11) Uani 1 1 d . . . . .
C53 C 0.2504(4) 0.5428(2) 0.5502(2) 0.0244(12) Uani 1 1 d . . . . .
H53 H 0.2176 0.5384 0.5073 0.029 Uiso 1 1 calc R . . . .
C54 C 0.2869(4) 0.4938(2) 0.5849(3) 0.0297(13) Uani 1 1 d . . . . .
H54 H 0.2781 0.4550 0.5662 0.036 Uiso 1 1 calc R . . . .
C55 C 0.3368(4) 0.4998(2) 0.6473(3) 0.0304(13) Uani 1 1 d . . . . .
H55 H 0.3624 0.4658 0.6717 0.037 Uiso 1 1 calc R . . . .
C56 C 0.3476(4) 0.5574(2) 0.6723(2) 0.0257(12) Uani 1 1 d . . . . .
H56 H 0.3822 0.5625 0.7147 0.031 Uiso 1 1 calc R . . . .
O1S O 0.1193(4) 0.50161(19) 0.4130(2) 0.0717(14) Uani 1 1 d . . . . .
C1S C 0.0476(7) 0.5104(3) 0.3553(3) 0.087(3) Uani 1 1 d . . . . .
H1SA H 0.0910 0.5291 0.3196 0.104 Uiso 1 1 calc R . . . .
H1SB H -0.0184 0.5363 0.3653 0.104 Uiso 1 1 calc R . . . .
C2S C 0.0088(5) 0.4489(3) 0.3361(3) 0.0564(18) Uani 1 1 d . . . . .
H2SA H 0.0399 0.4379 0.2929 0.068 Uiso 1 1 calc R . . . .
H2SB H -0.0756 0.4476 0.3323 0.068 Uiso 1 1 calc R . . . .
C3S C 0.0505(5) 0.4055(3) 0.3879(3) 0.0571(18) Uani 1 1 d . . . . .
H3SA H -0.0113 0.3784 0.4016 0.069 Uiso 1 1 calc R . . . .
H3SB H 0.1153 0.3813 0.3723 0.069 Uiso 1 1 calc R . . . .
C4S C 0.0867(5) 0.4463(3) 0.4417(3) 0.0535(17) Uani 1 1 d . . . . .
H4SA H 0.0231 0.4528 0.4720 0.064 Uiso 1 1 calc R . . . .
H4SB H 0.1519 0.4287 0.4670 0.064 Uiso 1 1 calc R . . . .
O2S O 0.5998(9) 0.5240(6) 0.8891(6) 0.089(3) Uani 0.570(9) 1 d D U P A 1
C5S C 0.5463(16) 0.5141(13) 0.8235(6) 0.041(3) Uani 0.570(9) 1 d D U P A 1
H5SA H 0.5801 0.4783 0.8028 0.049 Uiso 0.570(9) 1 calc R . P A 1
H5SB H 0.5604 0.5492 0.7950 0.049 Uiso 0.570(9) 1 calc R . P A 1
C6S C 0.4176(19) 0.505(3) 0.8303(14) 0.049(3) Uani 0.570(9) 1 d D U P A 1
H6SA H 0.3737 0.5407 0.8153 0.059 Uiso 0.570(9) 1 calc R . P A 1
H6SB H 0.3901 0.4691 0.8060 0.059 Uiso 0.570(9) 1 calc R . P A 1
C7S C 0.4120(15) 0.4966(13) 0.9031(13) 0.059(5) Uani 0.570(9) 1 d D U P A 1
H7SA H 0.3376 0.5112 0.9188 0.071 Uiso 0.570(9) 1 calc R . P A 1
H7SB H 0.4188 0.4534 0.9141 0.071 Uiso 0.570(9) 1 calc R . P A 1
C8S C 0.5013(10) 0.5288(5) 0.9345(5) 0.030(2) Uani 0.570(9) 1 d D U P A 1
H8SA H 0.5211 0.5110 0.9779 0.036 Uiso 0.570(9) 1 calc R . P A 1
H8SB H 0.4795 0.5713 0.9408 0.036 Uiso 0.570(9) 1 calc R . P A 1
O2T O 0.6205(13) 0.5184(10) 0.8519(8) 0.089(3) Uani 0.430(9) 1 d D . P A 2
C5T C 0.535(2) 0.5110(18) 0.8000(9) 0.041(3) Uani 0.430(9) 1 d D . P A 2
H5TA H 0.5480 0.4736 0.7749 0.049 Uiso 0.430(9) 1 calc R . P A 2
H5TB H 0.5350 0.5455 0.7693 0.049 Uiso 0.430(9) 1 calc R . P A 2
C6T C 0.422(3) 0.508(5) 0.8368(19) 0.049(3) Uani 0.430(9) 1 d D . P A 2
H6TA H 0.3825 0.5470 0.8353 0.059 Uiso 0.430(9) 1 calc R . P A 2
H6TB H 0.3708 0.4771 0.8166 0.059 Uiso 0.430(9) 1 calc R . P A 2
C7T C 0.452(2) 0.4910(18) 0.9066(19) 0.059(5) Uani 0.430(9) 1 d D . P A 2
H7TA H 0.3921 0.5034 0.9370 0.071 Uiso 0.430(9) 1 calc R . P A 2
H7TB H 0.4657 0.4473 0.9112 0.071 Uiso 0.430(9) 1 calc R . P A 2
C8T C 0.5524(14) 0.5236(8) 0.9174(7) 0.030(2) Uani 0.430(9) 1 d D . P A 2
H8TA H 0.5974 0.5067 0.9548 0.036 Uiso 0.430(9) 1 calc R . P A 2
H8TB H 0.5348 0.5661 0.9271 0.036 Uiso 0.430(9) 1 calc R . P A 2

loop_
_atom_site_aniso_label
_atom_site_aniso_U_11
_atom_site_aniso_U_22
_atom_site_aniso_U_33
_atom_site_aniso_U_23
_atom_site_aniso_U_13
_atom_site_aniso_U_12
Fe1 0.0151(3) 0.0223(4) 0.0241(4) -0.0010(3) 0.0033(3) 0.0002(3)
Fe2 0.0230(4) 0.0224(4) 0.0157(4) 0.0006(3) -0.0005(3) -0.0020(3)
Fe3 0.0215(4) 0.0179(4) 0.0206(4) 0.0004(3) 0.0029(3) 0.0008(3)
N1 0.021(2) 0.021(2) 0.021(2) -0.0002(18) 0.0006(18) 0.0058(18)
N2 0.023(2) 0.017(2) 0.012(2) 0.0001(17) 0.0013(16) -0.0006(17)
N3 0.015(2) 0.018(2) 0.022(2) -0.0036(18) 0.0018(17) 0.0024(17)
N4 0.016(2) 0.020(2) 0.017(2) -0.0033(17) 0.0005(17) 0.0018(17)
N5 0.017(2) 0.017(2) 0.018(2) 0.0009(17) 0.0032(16) -0.0014(17)
N6 0.020(2) 0.020(2) 0.020(2) 0.0042(18) 0.0004(17) -0.0010(17)
N7 0.021(2) 0.015(2) 0.022(2) 0.0010(18) 0.0028(17) -0.0005(17)
N8 0.018(2) 0.018(2) 0.016(2) -0.0020(17) 0.0012(16) 0.0007(16)
N9 0.017(2) 0.023(2) 0.017(2) 0.0027(18) 0.0058(17) -0.0038(17)
N10 0.0164(19) 0.018(2) 0.018(2) -0.0019(18) 0.0010(17) 0.0029(17)
N11 0.028(2) 0.018(2) 0.013(2) -0.0042(17) 0.0018(17) -0.0020(18)
N12 0.019(2) 0.018(2) 0.019(2) -0.0020(17) 0.0031(17) -0.0016(17)
C1A 0.029(3) 0.019(3) 0.019(3) 0.000(2) 0.004(2) 0.001(2)
C1B 0.026(3) 0.019(3) 0.031(3) 0.001(2) 0.013(2) 0.000(2)
C1C 0.020(3) 0.024(3) 0.043(4) 0.009(3) 0.002(2) -0.001(2)
C1D 0.027(3) 0.027(3) 0.026(3) 0.005(2) -0.001(2) -0.003(2)
C5 0.026(3) 0.023(3) 0.031(3) -0.002(2) 0.003(2) 0.004(2)
C6 0.042(3) 0.020(3) 0.035(3) 0.001(2) -0.002(3) 0.006(3)
C7 0.040(3) 0.018(3) 0.029(3) -0.001(2) 0.000(3) -0.003(2)
C8 0.026(3) 0.025(3) 0.028(3) -0.004(2) 0.002(2) -0.006(2)
C9 0.020(3) 0.026(3) 0.018(3) -0.005(2) 0.004(2) -0.004(2)
C10 0.018(3) 0.022(3) 0.017(3) -0.002(2) 0.001(2) -0.004(2)
C11 0.016(2) 0.026(3) 0.022(3) 0.001(2) 0.004(2) -0.008(2)
C12 0.016(2) 0.027(3) 0.020(3) -0.006(2) -0.001(2) 0.004(2)
C13 0.018(2) 0.022(3) 0.011(2) -0.002(2) 0.0005(19) 0.001(2)
C14 0.022(2) 0.020(3) 0.019(3) 0.001(2) 0.001(2) 0.002(2)
C15 0.023(3) 0.013(3) 0.020(3) -0.002(2) 0.001(2) 0.000(2)
C16 0.021(3) 0.031(3) 0.020(3) 0.001(2) -0.005(2) 0.000(2)
C17 0.030(3) 0.024(3) 0.015(3) 0.001(2) 0.001(2) -0.004(2)
C18 0.024(3) 0.019(3) 0.012(3) -0.004(2) 0.003(2) 0.000(2)
C19 0.031(3) 0.011(3) 0.017(3) 0.000(2) 0.001(2) -0.001(2)
C20 0.015(2) 0.019(3) 0.020(3) 0.003(2) 0.005(2) 0.001(2)
C21 0.024(3) 0.032(3) 0.024(3) 0.003(2) 0.005(2) 0.004(2)
C22 0.029(3) 0.013(3) 0.025(3) -0.004(2) 0.005(2) 0.004(2)
C23 0.017(2) 0.018(3) 0.020(3) -0.003(2) 0.005(2) -0.002(2)
C24 0.014(2) 0.024(3) 0.020(3) 0.002(2) 0.007(2) -0.004(2)
C25 0.030(3) 0.022(3) 0.021(3) -0.003(2) 0.010(2) -0.007(2)
C26 0.028(3) 0.038(4) 0.020(3) -0.012(3) 0.010(2) -0.012(3)
C27 0.024(3) 0.037(4) 0.021(3) 0.000(3) 0.001(2) -0.003(2)
C28 0.015(2) 0.032(3) 0.029(3) 0.005(3) 0.006(2) 0.002(2)
C29 0.018(2) 0.017(3) 0.026(3) -0.004(2) 0.000(2) 0.000(2)
C30 0.029(3) 0.028(3) 0.022(3) -0.005(2) -0.005(2) 0.006(2)
C31 0.031(3) 0.018(3) 0.021(3) 0.002(2) 0.006(2) 0.002(2)
C32 0.016(2) 0.020(3) 0.015(3) -0.002(2) 0.004(2) 0.004(2)
C33 0.019(2) 0.010(3) 0.024(3) 0.000(2) -0.001(2) -0.004(2)
C34 0.020(3) 0.017(3) 0.020(3) -0.004(2) 0.003(2) 0.000(2)
C35 0.020(3) 0.024(3) 0.030(3) -0.005(2) 0.007(2) 0.004(2)
C36 0.018(3) 0.032(3) 0.029(3) -0.005(2) -0.005(2) 0.002(2)
C37 0.017(2) 0.013(3) 0.020(3) 0.000(2) 0.003(2) -0.001(2)
C38 0.023(3) 0.016(3) 0.017(3) 0.002(2) 0.002(2) 0.001(2)
C39 0.024(3) 0.020(3) 0.016(3) 0.002(2) 0.004(2) -0.001(2)
C40 0.031(3) 0.017(3) 0.030(3) 0.007(2) 0.004(2) 0.004(2)
C41 0.036(3) 0.017(3) 0.028(3) 0.007(2) 0.009(2) -0.005(2)
C42 0.025(3) 0.023(3) 0.020(3) 0.002(2) 0.006(2) -0.001(2)
C43 0.026(3) 0.021(3) 0.016(3) -0.001(2) 0.003(2) -0.002(2)
C44 0.031(3) 0.025(3) 0.023(3) -0.007(2) 0.005(2) -0.007(2)
C45 0.024(3) 0.040(4) 0.022(3) -0.009(3) 0.004(2) -0.012(2)
C46 0.018(3) 0.040(4) 0.018(3) -0.008(2) 0.003(2) -0.004(2)
C47 0.024(3) 0.026(3) 0.013(3) -0.003(2) 0.000(2) 0.003(2)
C48 0.017(2) 0.020(3) 0.015(3) 0.007(2) 0.0042(19) -0.002(2)
C49 0.023(3) 0.024(3) 0.014(3) 0.003(2) -0.001(2) 0.000(2)
C50 0.020(3) 0.026(3) 0.020(3) 0.001(2) -0.002(2) -0.006(2)
C51 0.013(2) 0.021(3) 0.018(3) 0.000(2) 0.005(2) -0.001(2)
C52 0.015(2) 0.025(3) 0.019(3) -0.002(2) 0.005(2) -0.005(2)
C53 0.023(3) 0.024(3) 0.026(3) -0.003(2) 0.001(2) -0.006(2)
C54 0.034(3) 0.022(3) 0.034(3) -0.002(3) 0.004(3) -0.002(2)
C55 0.037(3) 0.019(3) 0.036(3) 0.005(2) 0.005(3) 0.006(2)
C56 0.027(3) 0.029(3) 0.021(3) 0.002(2) -0.005(2) 0.003(2)
O1S 0.117(4) 0.048(3) 0.048(3) 0.002(2) -0.024(3) -0.015(3)
C1S 0.162(8) 0.054(5) 0.044(5) -0.005(4) -0.022(5) 0.013(5)
C2S 0.055(4) 0.070(5) 0.044(4) -0.004(4) 0.004(3) -0.015(4)
C3S 0.043(4) 0.080(5) 0.050(4) -0.005(4) 0.014(3) -0.017(4)
C4S 0.052(4) 0.045(4) 0.063(5) -0.001(4) -0.005(3) -0.009(3)
O2S 0.069(5) 0.153(7) 0.045(8) 0.010(9) 0.001(5) 0.020(5)
C5S 0.041(5) 0.052(5) 0.029(8) -0.002(10) -0.020(7) 0.004(4)
C6S 0.050(4) 0.058(6) 0.038(5) 0.005(6) -0.007(4) -0.004(4)
C7S 0.078(11) 0.044(6) 0.056(6) 0.004(5) 0.009(9) -0.009(10)
C8S 0.036(8) 0.037(5) 0.018(5) -0.015(4) 0.001(4) 0.020(6)
O2T 0.069(5) 0.153(7) 0.045(8) 0.010(9) 0.001(5) 0.020(5)
C5T 0.041(5) 0.052(5) 0.029(8) -0.002(10) -0.020(7) 0.004(4)
C6T 0.050(4) 0.058(6) 0.038(5) 0.005(6) -0.007(4) -0.004(4)
C7T 0.078(11) 0.044(6) 0.056(6) 0.004(5) 0.009(9) -0.009(10)
C8T 0.036(8) 0.037(5) 0.018(5) -0.015(4) 0.001(4) 0.020(6)

loop_
_atom_type_symbol
_atom_type_description
_atom_type_scat_dispersion_real
_atom_type_scat_dispersion_imag
_atom_type_scat_source
C C 0.0033 0.0016 'International Tables Vol C Tables 4.2.6.8 and 6.1.1.4'
H H 0.0000 0.0000 'International Tables Vol C Tables 4.2.6.8 and 6.1.1.4'
Fe Fe 0.3463 0.8444 'International Tables Vol C Tables 4.2.6.8 and 6.1.1.4'
N N 0.0061 0.0033 'International Tables Vol C Tables 4.2.6.8 and 6.1.1.4'
O O 0.0106 0.0060 'International Tables Vol C Tables 4.2.6.8 and 6.1.1.4'

loop_
_geom_angle_atom_site_label_1
_geom_angle_atom_site_label_2
_geom_angle_atom_site_label_3
_geom_angle
_geom_angle_site_symmetry_1
_geom_angle_site_symmetry_3
_geom_angle_publ_flag
N1 Fe1 N3 101.00(14) . . ?
N2 Fe1 N1 82.23(15) . . ?
N2 Fe1 N3 112.07(14) . . ?
N2 Fe1 N4 163.55(15) . . ?
N4 Fe1 N1 103.36(14) . . ?
N4 Fe1 N3 82.35(14) . . ?
N5 Fe2 N6 81.64(15) . . ?
N5 Fe2 N7 113.05(15) . . ?
N5 Fe2 N8 162.88(14) . . ?
N6 Fe2 N7 99.12(14) . . ?
N8 Fe2 N6 103.48(14) . . ?
N8 Fe2 N7 82.58(15) . . ?
N9 Fe3 N11 105.95(14) . . ?
N10 Fe3 N9 82.33(15) . . ?
N10 Fe3 N11 104.04(15) . . ?
N10 Fe3 N12 163.39(15) . . ?
N12 Fe3 N9 111.63(15) . . ?
N12 Fe3 N11 81.35(15) . . ?
C5 N1 Fe1 129.4(3) . . ?
C5 N1 C9 119.0(4) . . ?
C9 N1 Fe1 111.7(3) . . ?
C10 N2 Fe1 112.4(3) . . ?
C13 N2 Fe1 141.0(3) . . ?
C13 N2 C10 105.6(4) . . ?
C29 N3 Fe1 130.2(3) . . ?
C29 N3 C33 119.0(4) . . ?
C33 N3 Fe1 110.8(3) . . ?
C34 N4 Fe1 111.5(3) . . ?
C37 N4 Fe1 140.5(3) . . ?
C37 N4 C34 106.5(3) . . ?
C48 N5 Fe2 140.2(3) . . ?
C48 N5 C51 105.3(4) . . ?
C51 N5 Fe2 112.8(3) . . ?
C52 N6 Fe2 112.1(3) . . ?
C56 N6 Fe2 128.6(3) . . ?
C56 N6 C52 119.2(4) . . ?
C1D N7 Fe2 130.7(3) . . ?
C1D N7 C19 118.1(4) . . ?
C19 N7 Fe2 111.2(3) . . ?
C15 N8 Fe2 141.4(3) . . ?
C15 N8 C18 106.1(4) . . ?
C18 N8 Fe2 111.2(3) . . ?
C24 N9 Fe3 110.6(3) . . ?
C28 N9 Fe3 130.2(3) . . ?
C28 N9 C24 118.7(4) . . ?
C20 N10 Fe3 139.8(3) . . ?
C20 N10 C23 106.6(4) . . ?
C23 N10 Fe3 112.5(3) . . ?
C43 N11 Fe3 111.9(3) . . ?
C47 N11 Fe3 128.7(3) . . ?
C47 N11 C43 119.4(4) . . ?
C39 N12 Fe3 138.3(3) . . ?
C39 N12 C42 106.3(4) . . ?
C42 N12 Fe3 112.8(3) . . ?
C1B C1A H1A 120.2 . . ?
C1B C1A C19 119.6(4) . . ?
C19 C1A H1A 120.2 . . ?
C1A C1B H1B 120.4 . . ?
C1A C1B C1C 119.3(5) . . ?
C1C C1B H1B 120.4 . . ?
C1B C1C H1C 120.5 . . ?
C1D C1C C1B 119.0(4) . . ?
C1D C1C H1C 120.5 . . ?
N7 C1D C1C 123.2(5) . . ?
N7 C1D H1D 118.4 . . ?
C1C C1D H1D 118.4 . . ?
N1 C5 H5 118.4 . . ?
N1 C5 C6 123.2(5) . . ?
C6 C5 H5 118.4 . . ?
C5 C6 H6 120.9 . . ?
C5 C6 C7 118.2(5) . . ?
C7 C6 H6 120.9 . . ?
C6 C7 H7 120.2 . . ?
C8 C7 C6 119.6(5) . . ?
C8 C7 H7 120.2 . . ?
C7 C8 H8 120.1 . . ?
C7 C8 C9 119.7(5) . . ?
C9 C8 H8 120.1 . . ?
N1 C9 C8 120.3(4) . . ?
N1 C9 C10 114.7(4) . . ?
C8 C9 C10 125.0(4) . . ?
N2 C10 C9 118.5(4) . . ?
C11 C10 N2 110.4(4) . . ?
C11 C10 C9 131.1(4) . . ?
C10 C11 H11 126.9 . . ?
C10 C11 C12 106.2(4) . . ?
C12 C11 H11 126.9 . . ?
C11 C12 H12 126.1 . . ?
C13 C12 C11 107.7(4) . . ?
C13 C12 H12 126.1 . . ?
N2 C13 C14 121.6(4) . . ?
C12 C13 N2 110.1(4) . . ?
C12 C13 C14 128.2(4) . . ?
C13 C14 H14 104.9 . . ?
C15 C14 C13 112.5(4) . . ?
C15 C14 H14 104.9 . . ?
C15 C14 C20 113.1(4) . . ?
C20 C14 C13 115.4(4) . . ?
C20 C14 H14 104.9 . . ?
N8 C15 C14 123.6(4) . . ?
N8 C15 C16 110.4(4) . . ?
C16 C15 C14 125.9(4) . . ?
C15 C16 H16 126.4 . . ?
C15 C16 C17 107.2(4) . . ?
C17 C16 H16 126.4 . . ?
C16 C17 H17 126.9 . . ?
C18 C17 C16 106.2(4) . . ?
C18 C17 H17 126.9 . . ?
N8 C18 C19 119.0(4) . . ?
C17 C18 N8 110.1(4) . . ?
C17 C18 C19 130.8(4) . . ?
N7 C19 C1A 120.8(4) . . ?
N7 C19 C18 115.5(4) . . ?
C1A C19 C18 123.7(4) . . ?
N10 C20 C14 123.3(4) . . ?
N10 C20 C21 109.9(4) . . ?
C21 C20 C14 126.8(4) . . ?
C20 C21 H21 126.6 . . ?
C20 C21 C22 106.8(4) . . ?
C22 C21 H21 126.6 . . ?
C21 C22 H22 126.4 . . ?
C23 C22 C21 107.1(4) . . ?
C23 C22 H22 126.4 . . ?
N10 C23 C24 118.7(4) . . ?
C22 C23 N10 109.6(4) . . ?
C22 C23 C24 131.7(4) . . ?
N9 C24 C23 115.2(4) . . ?
N9 C24 C25 119.7(4) . . ?
C25 C24 C23 125.1(4) . . ?
C24 C25 H25 119.7 . . ?
C26 C25 C24 120.5(5) . . ?
C26 C25 H25 119.7 . . ?
C25 C26 H26 120.4 . . ?
C25 C26 C27 119.2(5) . . ?
C27 C26 H26 120.4 . . ?
C26 C27 H27 121.0 . . ?
C28 C27 C26 118.1(5) . . ?
C28 C27 H27 121.0 . . ?
N9 C28 C27 123.8(5) . . ?
N9 C28 H28 118.1 . . ?
C27 C28 H28 118.1 . . ?
N3 C29 H29 118.4 . . ?
N3 C29 C30 123.1(4) . . ?
C30 C29 H29 118.4 . . ?
C29 C30 H30 120.8 . . ?
C29 C30 C31 118.4(4) . . ?
C31 C30 H30 120.8 . . ?
C30 C31 H31 120.3 . . ?
C32 C31 C30 119.5(4) . . ?
C32 C31 H31 120.3 . . ?
C31 C32 H32 120.2 . . ?
C31 C32 C33 119.5(4) . . ?
C33 C32 H32 120.2 . . ?
N3 C33 C32 120.5(4) . . ?
N3 C33 C34 115.7(4) . . ?
C32 C33 C34 123.7(4) . . ?
N4 C34 C33 119.0(4) . . ?
C35 C34 N4 109.5(4) . . ?
C35 C34 C33 131.5(4) . . ?
C34 C35 H35 126.5 . . ?
C34 C35 C36 106.9(4) . . ?
C36 C35 H35 126.5 . . ?
C35 C36 H36 126.5 . . ?
C37 C36 C35 107.0(4) . . ?
C37 C36 H36 126.5 . . ?
N4 C37 C36 110.1(4) . . ?
N4 C37 C38 123.8(4) . . ?
C36 C37 C38 126.1(4) . . ?
C37 C38 H38 105.3 . . ?
C37 C38 C39 113.9(4) . . ?
C37 C38 C48 112.3(4) . . ?
C39 C38 H38 105.3 . . ?
C48 C38 H38 105.3 . . ?
C48 C38 C39 113.6(4) . . ?
N12 C39 C38 122.4(4) . . ?
N12 C39 C40 109.9(4) . . ?
C40 C39 C38 127.6(4) . . ?
C39 C40 H40 126.3 . . ?
C39 C40 C41 107.3(4) . . ?
C41 C40 H40 126.3 . . ?
C40 C41 H41 126.2 . . ?
C42 C41 C40 107.5(4) . . ?
C42 C41 H41 126.2 . . ?
N12 C42 C43 117.7(4) . . ?
C41 C42 N12 108.9(4) . . ?
C41 C42 C43 133.4(4) . . ?
N11 C43 C42 115.2(4) . . ?
N11 C43 C44 120.2(4) . . ?
C44 C43 C42 124.6(4) . . ?
C43 C44 H44 120.4 . . ?
C45 C44 C43 119.2(5) . . ?
C45 C44 H44 120.4 . . ?
C44 C45 H45 119.8 . . ?
C44 C45 C46 120.4(5) . . ?
C46 C45 H45 119.8 . . ?
C45 C46 H46 121.0 . . ?
C47 C46 C45 118.0(4) . . ?
C47 C46 H46 121.0 . . ?
N11 C47 C46 122.8(5) . . ?
N11 C47 H47 118.6 . . ?
C46 C47 H47 118.6 . . ?
N5 C48 C38 121.7(4) . . ?
N5 C48 C49 110.3(4) . . ?
C49 C48 C38 128.0(4) . . ?
C48 C49 H49 126.4 . . ?
C48 C49 C50 107.2(4) . . ?
C50 C49 H49 126.4 . . ?
C49 C50 H50 126.8 . . ?
C51 C50 C49 106.5(4) . . ?
C51 C50 H50 126.8 . . ?
N5 C51 C52 117.7(4) . . ?
C50 C51 N5 110.8(4) . . ?
C50 C51 C52 131.4(4) . . ?
N6 C52 C51 115.4(4) . . ?
N6 C52 C53 120.7(4) . . ?
C53 C52 C51 123.9(4) . . ?
C52 C53 H53 120.6 . . ?
C54 C53 C52 118.8(5) . . ?
C54 C53 H53 120.6 . . ?
C53 C54 H54 119.5 . . ?
C53 C54 C55 121.0(5) . . ?
C55 C54 H54 119.5 . . ?
C54 C55 H55 121.4 . . ?
C56 C55 C54 117.2(5) . . ?
C56 C55 H55 121.4 . . ?
N6 C56 C55 123.0(5) . . ?
N6 C56 H56 118.5 . . ?
C55 C56 H56 118.5 . . ?
C4S O1S C1S 107.1(5) . . ?
O1S C1S H1SA 110.8 . . ?
O1S C1S H1SB 110.8 . . ?
O1S C1S C2S 104.9(5) . . ?
H1SA C1S H1SB 108.8 . . ?
C2S C1S H1SA 110.8 . . ?
C2S C1S H1SB 110.8 . . ?
C1S C2S H2SA 110.0 . . ?
C1S C2S H2SB 110.0 . . ?
C1S C2S C3S 108.4(5) . . ?
H2SA C2S H2SB 108.4 . . ?
C3S C2S H2SA 110.0 . . ?
C3S C2S H2SB 110.0 . . ?
C2S C3S H3SA 111.4 . . ?
C2S C3S H3SB 111.4 . . ?
H3SA C3S H3SB 109.3 . . ?
C4S C3S C2S 101.9(6) . . ?
C4S C3S H3SA 111.4 . . ?
C4S C3S H3SB 111.4 . . ?
O1S C4S C3S 107.8(5) . . ?
O1S C4S H4SA 110.2 . . ?
O1S C4S H4SB 110.2 . . ?
C3S C4S H4SA 110.2 . . ?
C3S C4S H4SB 110.2 . . ?
H4SA C4S H4SB 108.5 . . ?
C5S O2S C8S 104.5(9) . . ?
O2S C5S H5SA 109.8 . . ?
O2S C5S H5SB 109.8 . . ?
O2S C5S C6S 109.5(14) . . ?
H5SA C5S H5SB 108.2 . . ?
C6S C5S H5SA 109.8 . . ?
C6S C5S H5SB 109.8 . . ?
C5S C6S H6SA 111.8 . . ?
C5S C6S H6SB 111.8 . . ?
H6SA C6S H6SB 109.5 . . ?
C7S C6S C5S 100.1(17) . . ?
C7S C6S H6SA 111.8 . . ?
C7S C6S H6SB 111.8 . . ?
C6S C7S H7SA 109.8 . . ?
C6S C7S H7SB 109.8 . . ?
H7SA C7S H7SB 108.2 . . ?
C8S C7S C6S 109(2) . . ?
C8S C7S H7SA 109.8 . . ?
C8S C7S H7SB 109.8 . . ?
O2S C8S H8SA 110.7 . . ?
O2S C8S H8SB 110.7 . . ?
C7S C8S O2S 105.1(12) . . ?
C7S C8S H8SA 110.7 . . ?
C7S C8S H8SB 110.7 . . ?
H8SA C8S H8SB 108.8 . . ?
C5T O2T C8T 105.6(13) . . ?
O2T C5T H5TA 111.0 . . ?
O2T C5T H5TB 111.0 . . ?
O2T C5T C6T 104(2) . . ?
H5TA C5T H5TB 109.0 . . ?
C6T C5T H5TA 111.0 . . ?
C6T C5T H5TB 111.0 . . ?
C5T C6T H6TA 110.4 . . ?
C5T C6T H6TB 110.4 . . ?
H6TA C6T H6TB 108.6 . . ?
C7T C6T C5T 107(3) . . ?
C7T C6T H6TA 110.4 . . ?
C7T C6T H6TB 110.4 . . ?
C6T C7T H7TA 111.5 . . ?
C6T C7T H7TB 111.5 . . ?
H7TA C7T H7TB 109.3 . . ?
C8T C7T C6T 101(3) . . ?
C8T C7T H7TA 111.5 . . ?
C8T C7T H7TB 111.5 . . ?
O2T C8T H8TA 110.6 . . ?
O2T C8T H8TB 110.6 . . ?
C7T C8T O2T 105.8(17) . . ?
C7T C8T H8TA 110.6 . . ?
C7T C8T H8TB 110.6 . . ?
H8TA C8T H8TB 108.7 . . ?

loop_
_geom_bond_atom_site_label_1
_geom_bond_atom_site_label_2
_geom_bond_distance
_geom_bond_site_symmetry_2
_geom_bond_publ_flag
Fe1 N1 2.098(4) . ?
Fe1 N2 1.981(4) . ?
Fe1 N3 2.117(4) . ?
Fe1 N4 1.999(4) . ?
Fe2 N5 1.992(4) . ?
Fe2 N6 2.104(4) . ?
Fe2 N7 2.108(4) . ?
Fe2 N8 2.002(4) . ?
Fe3 N9 2.116(4) . ?
Fe3 N10 1.978(4) . ?
Fe3 N11 2.122(4) . ?
Fe3 N12 1.980(4) . ?
N1 C5 1.333(5) . ?
N1 C9 1.362(5) . ?
N2 C10 1.385(5) . ?
N2 C13 1.375(5) . ?
N3 C29 1.332(5) . ?
N3 C33 1.366(5) . ?
N4 C34 1.397(5) . ?
N4 C37 1.366(5) . ?
N5 C48 1.378(5) . ?
N5 C51 1.394(5) . ?
N6 C52 1.354(5) . ?
N6 C56 1.338(6) . ?
N7 C1D 1.341(5) . ?
N7 C19 1.359(5) . ?
N8 C15 1.362(5) . ?
N8 C18 1.395(5) . ?
N9 C24 1.375(6) . ?
N9 C28 1.343(5) . ?
N10 C20 1.362(5) . ?
N10 C23 1.390(5) . ?
N11 C43 1.352(6) . ?
N11 C47 1.346(5) . ?
N12 C39 1.363(5) . ?
N12 C42 1.405(5) . ?
C1A H1A 0.9500 . ?
C1A C1B 1.366(6) . ?
C1A C19 1.400(6) . ?
C1B H1B 0.9500 . ?
C1B C1C 1.378(7) . ?
C1C H1C 0.9500 . ?
C1C C1D 1.365(6) . ?
C1D H1D 0.9500 . ?
C5 H5 0.9500 . ?
C5 C6 1.373(6) . ?
C6 H6 0.9500 . ?
C6 C7 1.387(6) . ?
C7 H7 0.9500 . ?
C7 C8 1.369(6) . ?
C8 H8 0.9500 . ?
C8 C9 1.396(6) . ?
C9 C10 1.452(6) . ?
C10 C11 1.380(6) . ?
C11 H11 0.9500 . ?
C11 C12 1.395(6) . ?
C12 H12 0.9500 . ?
C12 C13 1.373(6) . ?
C13 C14 1.524(6) . ?
C14 H14 1.0000 . ?
C14 C15 1.506(6) . ?
C14 C20 1.512(6) . ?
C15 C16 1.380(6) . ?
C16 H16 0.9500 . ?
C16 C17 1.409(6) . ?
C17 H17 0.9500 . ?
C17 C18 1.379(6) . ?
C18 C19 1.449(6) . ?
C20 C21 1.393(6) . ?
C21 H21 0.9500 . ?
C21 C22 1.397(6) . ?
C22 H22 0.9500 . ?
C22 C23 1.377(6) . ?
C23 C24 1.437(6) . ?
C24 C25 1.393(6) . ?
C25 H25 0.9500 . ?
C25 C26 1.383(6) . ?
C26 H26 0.9500 . ?
C26 C27 1.387(7) . ?
C27 H27 0.9500 . ?
C27 C28 1.375(6) . ?
C28 H28 0.9500 . ?
C29 H29 0.9500 . ?
C29 C30 1.370(6) . ?
C30 H30 0.9500 . ?
C30 C31 1.394(6) . ?
C31 H31 0.9500 . ?
C31 C32 1.370(6) . ?
C32 H32 0.9500 . ?
C32 C33 1.395(6) . ?
C33 C34 1.436(6) . ?
C34 C35 1.376(6) . ?
C35 H35 0.9500 . ?
C35 C36 1.408(6) . ?
C36 H36 0.9500 . ?
C36 C37 1.381(6) . ?
C37 C38 1.505(6) . ?
C38 H38 1.0000 . ?
C38 C39 1.527(6) . ?
C38 C48 1.509(6) . ?
C39 C40 1.378(6) . ?
C40 H40 0.9500 . ?
C40 C41 1.392(6) . ?
C41 H41 0.9500 . ?
C41 C42 1.371(6) . ?
C42 C43 1.440(6) . ?
C43 C44 1.401(6) . ?
C44 H44 0.9500 . ?
C44 C45 1.370(6) . ?
C45 H45 0.9500 . ?
C45 C46 1.379(7) . ?
C46 H46 0.9500 . ?
C46 C47 1.375(6) . ?
C47 H47 0.9500 . ?
C48 C49 1.379(6) . ?
C49 H49 0.9500 . ?
C49 C50 1.408(6) . ?
C50 H50 0.9500 . ?
C50 C51 1.367(6) . ?
C51 C52 1.450(6) . ?
C52 C53 1.402(6) . ?
C53 H53 0.9500 . ?
C53 C54 1.361(6) . ?
C54 H54 0.9500 . ?
C54 C55 1.389(7) . ?
C55 H55 0.9500 . ?
C55 C56 1.385(6) . ?
C56 H56 0.9500 . ?
O1S C1S 1.439(7) . ?
O1S C4S 1.420(7) . ?
C1S H1SA 0.9900 . ?
C1S H1SB 0.9900 . ?
C1S C2S 1.493(8) . ?
C2S H2SA 0.9900 . ?
C2S H2SB 0.9900 . ?
C2S C3S 1.502(8) . ?
C3S H3SA 0.9900 . ?
C3S H3SB 0.9900 . ?
C3S C4S 1.476(8) . ?
C4S H4SA 0.9900 . ?
C4S H4SB 0.9900 . ?
O2S C5S 1.477(11) . ?
O2S C8S 1.500(11) . ?
C5S H5SA 0.9900 . ?
C5S H5SB 0.9900 . ?
C5S C6S 1.532(14) . ?
C6S H6SA 0.9900 . ?
C6S H6SB 0.9900 . ?
C6S C7S 1.496(13) . ?
C7S H7SA 0.9900 . ?
C7S H7SB 0.9900 . ?
C7S C8S 1.407(13) . ?
C8S H8SA 0.9900 . ?
C8S H8SB 0.9900 . ?
O2T C5T 1.446(14) . ?
O2T C8T 1.574(14) . ?
C5T H5TA 0.9900 . ?
C5T H5TB 0.9900 . ?
C5T C6T 1.540(16) . ?
C6T H6TA 0.9900 . ?
C6T H6TB 0.9900 . ?
C6T C7T 1.501(16) . ?
C7T H7TA 0.9900 . ?
C7T H7TB 0.9900 . ?
C7T C8T 1.394(15) . ?
C8T H8TA 0.9900 . ?
C8T H8TB 0.9900 . ?

loop_
_geom_torsion_atom_site_label_1
_geom_torsion_atom_site_label_2
_geom_torsion_atom_site_label_3
_geom_torsion_atom_site_label_4
_geom_torsion
_geom_torsion_site_symmetry_1
_geom_torsion_site_symmetry_2
_geom_torsion_site_symmetry_3
_geom_torsion_site_symmetry_4
_geom_torsion_publ_flag
Fe1 N1 C5 C6 179.6(4) . . . . ?
Fe1 N1 C9 C8 -178.5(3) . . . . ?
Fe1 N1 C9 C10 0.7(5) . . . . ?
Fe1 N2 C10 C9 -8.1(5) . . . . ?
Fe1 N2 C10 C11 171.2(3) . . . . ?
Fe1 N2 C13 C12 -166.7(3) . . . . ?
Fe1 N2 C13 C14 10.1(7) . . . . ?
Fe1 N3 C29 C30 -177.0(3) . . . . ?
Fe1 N3 C33 C32 177.5(3) . . . . ?
Fe1 N3 C33 C34 -2.3(5) . . . . ?
Fe1 N4 C34 C33 -9.0(5) . . . . ?
Fe1 N4 C34 C35 169.1(3) . . . . ?
Fe1 N4 C37 C36 -163.8(4) . . . . ?
Fe1 N4 C37 C38 15.7(7) . . . . ?
Fe2 N5 C48 C38 14.2(7) . . . . ?
Fe2 N5 C48 C49 -163.7(3) . . . . ?
Fe2 N5 C51 C50 169.2(3) . . . . ?
Fe2 N5 C51 C52 -7.4(5) . . . . ?
Fe2 N6 C52 C51 1.9(5) . . . . ?
Fe2 N6 C52 C53 -177.8(3) . . . . ?
Fe2 N6 C56 C55 176.0(3) . . . . ?
Fe2 N7 C1D C1C 176.8(3) . . . . ?
Fe2 N7 C19 C1A -177.9(3) . . . . ?
Fe2 N7 C19 C18 1.9(5) . . . . ?
Fe2 N8 C15 C14 12.8(7) . . . . ?
Fe2 N8 C15 C16 -165.3(4) . . . . ?
Fe2 N8 C18 C17 170.2(3) . . . . ?
Fe2 N8 C18 C19 -7.3(5) . . . . ?
Fe3 N9 C24 C23 -5.2(4) . . . . ?
Fe3 N9 C24 C25 174.7(3) . . . . ?
Fe3 N9 C28 C27 -172.5(3) . . . . ?
Fe3 N10 C20 C14 14.9(7) . . . . ?
Fe3 N10 C20 C21 -165.8(3) . . . . ?
Fe3 N10 C23 C22 170.8(3) . . . . ?
Fe3 N10 C23 C24 -8.3(5) . . . . ?
Fe3 N11 C43 C42 -2.8(5) . . . . ?
Fe3 N11 C43 C44 178.0(3) . . . . ?
Fe3 N11 C47 C46 -178.1(3) . . . . ?
Fe3 N12 C39 C38 20.3(7) . . . . ?
Fe3 N12 C39 C40 -159.6(4) . . . . ?
Fe3 N12 C42 C41 164.9(3) . . . . ?
Fe3 N12 C42 C43 -12.2(5) . . . . ?
N1 C5 C6 C7 -0.6(7) . . . . ?
N1 C9 C10 N2 4.8(6) . . . . ?
N1 C9 C10 C11 -174.3(4) . . . . ?
N2 C10 C11 C12 -0.3(5) . . . . ?
N2 C13 C14 C15 -43.5(6) . . . . ?
N2 C13 C14 C20 88.3(5) . . . . ?
N3 C29 C30 C31 -0.1(7) . . . . ?
N3 C33 C34 N4 7.7(6) . . . . ?
N3 C33 C34 C35 -169.9(5) . . . . ?
N4 C34 C35 C36 -0.2(5) . . . . ?
N4 C37 C38 C39 -47.1(6) . . . . ?
N4 C37 C38 C48 83.9(5) . . . . ?
N5 C48 C49 C50 0.6(5) . . . . ?
N5 C51 C52 N6 3.5(6) . . . . ?
N5 C51 C52 C53 -176.7(4) . . . . ?
N6 C52 C53 C54 1.7(7) . . . . ?
N8 C15 C16 C17 1.0(5) . . . . ?
N8 C18 C19 N7 3.6(6) . . . . ?
N8 C18 C19 C1A -176.7(4) . . . . ?
N9 C24 C25 C26 -1.6(6) . . . . ?
N10 C20 C21 C22 -0.7(5) . . . . ?
N10 C23 C24 N9 9.2(6) . . . . ?
N10 C23 C24 C25 -170.7(4) . . . . ?
N11 C43 C44 C45 -0.1(7) . . . . ?
N12 C39 C40 C41 0.8(5) . . . . ?
N12 C42 C43 N11 10.0(6) . . . . ?
N12 C42 C43 C44 -170.9(4) . . . . ?
C1A C1B C1C C1D -0.1(7) . . . . ?
C1B C1A C19 N7 0.3(7) . . . . ?
C1B C1A C19 C18 -179.4(4) . . . . ?
C1B C1C C1D N7 1.2(7) . . . . ?
C1D N7 C19 C1A 0.6(6) . . . . ?
C1D N7 C19 C18 -179.6(4) . . . . ?
C5 N1 C9 C8 1.9(7) . . . . ?
C5 N1 C9 C10 -178.9(4) . . . . ?
C5 C6 C7 C8 1.0(7) . . . . ?
C6 C7 C8 C9 -0.1(7) . . . . ?
C7 C8 C9 N1 -1.4(7) . . . . ?
C7 C8 C9 C10 179.4(4) . . . . ?
C8 C9 C10 N2 -175.9(4) . . . . ?
C8 C9 C10 C11 4.9(8) . . . . ?
C9 N1 C5 C6 -0.9(7) . . . . ?
C9 C10 C11 C12 178.9(5) . . . . ?
C10 N2 C13 C12 -0.1(5) . . . . ?
C10 N2 C13 C14 176.7(4) . . . . ?
C10 C11 C12 C13 0.2(5) . . . . ?
C11 C12 C13 N2 -0.1(5) . . . . ?
C11 C12 C13 C14 -176.6(4) . . . . ?
C12 C13 C14 C15 132.7(5) . . . . ?
C12 C13 C14 C20 -95.5(5) . . . . ?
C13 N2 C10 C9 -179.0(4) . . . . ?
C13 N2 C10 C11 0.3(5) . . . . ?
C13 C14 C15 N8 84.3(5) . . . . ?
C13 C14 C15 C16 -97.9(5) . . . . ?
C13 C14 C20 N10 -45.3(6) . . . . ?
C13 C14 C20 C21 135.5(5) . . . . ?
C14 C15 C16 C17 -177.0(4) . . . . ?
C14 C20 C21 C22 178.6(4) . . . . ?
C15 N8 C18 C17 0.7(5) . . . . ?
C15 N8 C18 C19 -176.9(4) . . . . ?
C15 C14 C20 N10 86.2(5) . . . . ?
C15 C14 C20 C21 -92.9(5) . . . . ?
C15 C16 C17 C18 -0.6(5) . . . . ?
C16 C17 C18 N8 0.0(5) . . . . ?
C16 C17 C18 C19 177.1(5) . . . . ?
C17 C18 C19 N7 -173.3(4) . . . . ?
C17 C18 C19 C1A 6.4(8) . . . . ?
C18 N8 C15 C14 177.1(4) . . . . ?
C18 N8 C15 C16 -1.0(5) . . . . ?
C19 N7 C1D C1C -1.4(7) . . . . ?
C19 C1A C1B C1C -0.6(7) . . . . ?
C20 N10 C23 C22 0.6(5) . . . . ?
C20 N10 C23 C24 -178.5(4) . . . . ?
C20 C14 C15 N8 -48.6(6) . . . . ?
C20 C14 C15 C16 129.2(5) . . . . ?
C20 C21 C22 C23 1.0(5) . . . . ?
C21 C22 C23 N10 -1.0(5) . . . . ?
C21 C22 C23 C24 178.0(4) . . . . ?
C22 C23 C24 N9 -169.7(5) . . . . ?
C22 C23 C24 C25 10.4(8) . . . . ?
C23 N10 C20 C14 -179.2(4) . . . . ?
C23 N10 C20 C21 0.0(5) . . . . ?
C23 C24 C25 C26 178.3(4) . . . . ?
C24 N9 C28 C27 -0.9(6) . . . . ?
C24 C25 C26 C27 0.9(7) . . . . ?
C25 C26 C27 C28 -0.2(7) . . . . ?
C26 C27 C28 N9 0.3(7) . . . . ?
C28 N9 C24 C23 -178.3(4) . . . . ?
C28 N9 C24 C25 1.6(6) . . . . ?
C29 N3 C33 C32 0.0(6) . . . . ?
C29 N3 C33 C34 -179.9(4) . . . . ?
C29 C30 C31 C32 0.2(7) . . . . ?
C30 C31 C32 C33 -0.2(7) . . . . ?
C31 C32 C33 N3 0.1(6) . . . . ?
C31 C32 C33 C34 180.0(4) . . . . ?
C32 C33 C34 N4 -172.2(4) . . . . ?
C32 C33 C34 C35 10.2(8) . . . . ?
C33 N3 C29 C30 0.0(7) . . . . ?
C33 C34 C35 C36 177.6(5) . . . . ?
C34 N4 C37 C36 -0.4(5) . . . . ?
C34 N4 C37 C38 179.1(4) . . . . ?
C34 C35 C36 C37 0.0(5) . . . . ?
C35 C36 C37 N4 0.2(5) . . . . ?
C35 C36 C37 C38 -179.2(4) . . . . ?
C36 C37 C38 C39 132.3(5) . . . . ?
C36 C37 C38 C48 -96.7(5) . . . . ?
C37 N4 C34 C33 -177.7(4) . . . . ?
C37 N4 C34 C35 0.4(5) . . . . ?
C37 C38 C39 N12 84.9(5) . . . . ?
C37 C38 C39 C40 -95.3(6) . . . . ?
C37 C38 C48 N5 -45.8(5) . . . . ?
C37 C38 C48 C49 131.8(5) . . . . ?
C38 C39 C40 C41 -179.0(4) . . . . ?
C38 C48 C49 C50 -177.2(4) . . . . ?
C39 N12 C42 C41 -0.3(5) . . . . ?
C39 N12 C42 C43 -177.4(4) . . . . ?
C39 C38 C48 N5 85.3(5) . . . . ?
C39 C38 C48 C49 -97.1(5) . . . . ?
C39 C40 C41 C42 -1.0(6) . . . . ?
C40 C41 C42 N12 0.8(5) . . . . ?
C40 C41 C42 C43 177.3(5) . . . . ?
C41 C42 C43 N11 -166.3(5) . . . . ?
C41 C42 C43 C44 12.9(9) . . . . ?
C42 N12 C39 C38 179.5(4) . . . . ?
C42 N12 C39 C40 -0.4(5) . . . . ?
C42 C43 C44 C45 -179.2(4) . . . . ?
C43 N11 C47 C46 -1.2(6) . . . . ?
C43 C44 C45 C46 0.1(7) . . . . ?
C44 C45 C46 C47 -0.6(7) . . . . ?
C45 C46 C47 N11 1.1(7) . . . . ?
C47 N11 C43 C42 179.8(4) . . . . ?
C47 N11 C43 C44 0.6(6) . . . . ?
C48 N5 C51 C50 1.0(5) . . . . ?
C48 N5 C51 C52 -175.5(4) . . . . ?
C48 C38 C39 N12 -45.4(6) . . . . ?
C48 C38 C39 C40 134.4(5) . . . . ?
C48 C49 C50 C51 0.0(5) . . . . ?
C49 C50 C51 N5 -0.7(5) . . . . ?
C49 C50 C51 C52 175.2(4) . . . . ?
C50 C51 C52 N6 -172.1(4) . . . . ?
C50 C51 C52 C53 7.6(8) . . . . ?
C51 N5 C48 C38 177.0(4) . . . . ?
C51 N5 C48 C49 -1.0(5) . . . . ?
C51 C52 C53 C54 -178.0(4) . . . . ?
C52 N6 C56 C55 0.0(7) . . . . ?
C52 C53 C54 C55 -1.1(7) . . . . ?
C53 C54 C55 C56 -0.1(7) . . . . ?
C54 C55 C56 N6 0.6(7) . . . . ?
C56 N6 C52 C51 178.6(4) . . . . ?
C56 N6 C52 C53 -1.2(6) . . . . ?
O1S C1S C2S C3S 5.5(8) . . . . ?
C1S O1S C4S C3S 33.2(7) . . . . ?
C1S C2S C3S C4S 13.2(7) . . . . ?
C2S C3S C4S O1S -28.0(6) . . . . ?
C4S O1S C1S C2S -23.3(7) . . . . ?
O2S C5S C6S C7S -12(5) . . . . ?
C5S O2S C8S C7S 25(2) . . . . ?
C5S C6S C7S C8S 30(5) . . . . ?
C6S C7S C8S O2S -36(3) . . . . ?
C8S O2S C5S C6S -7(4) . . . . ?
O2T C5T C6T C7T -20(7) . . . . ?
C5T O2T C8T C7T 29(3) . . . . ?
C5T C6T C7T C8T 38(6) . . . . ?
C6T C7T C8T O2T -40(4) . . . . ?
C8T O2T C5T C6T -4(5) . . . . ?
